data_4062365
loop_
_publ_author_name
'Hillier, Anna C.'
'Sommer, William J.'
'Yong, Ben S.'
'Petersen, Jeffrey L.'
'Cavallo, Luigi'
'Nolan, Steven P.'

_publ_section_title
;
 A Combined Experimental and Theoretical Study Examining the Binding of
 N-Heterocyclic Carbenes (NHC) to the Cp*RuCl (Cp* = \h^5^-C~5~Me~5~) Moiety:
 Insight into Stereoelectronic Differences between Unsaturated and Saturated
 NHC Ligands
;
_journal_issue 21
_journal_name_full Organometallics
_journal_page_first 4322
_journal_page_last 4326
_journal_paper_doi 10.1021/om034016k
_journal_volume 22
_journal_year 2003
_chemical_formula_sum 'C42 H65 Cl N2 Ru'
_chemical_formula_weight 734.48
_space_group_IT_number 9
_symmetry_cell_setting monoclinic
_symmetry_space_group_name_Hall 'C -2yc'
_symmetry_space_group_name_H-M 'C 1 c 1'
_cell_angle_alpha 90.00
_cell_angle_beta 93.469(2)
_cell_angle_gamma 90.00
_cell_formula_units_Z 4
_cell_length_a 12.2250(12)
_cell_length_b 31.338(3)
_cell_length_c 10.5834(10)
_cell_measurement_temperature 223(2)
_cell_volume 4047.1(7)
_diffrn_ambient_temperature 223(2)
_exptl_crystal_density_diffrn 1.205
_cod_depositor_comments
;
The following automatic conversions were performed:
'_symmetry_cell_setting' value 'Monoclinic' changed to 'monoclinic'
according to '/home/saulius/struct/CIF-dictionaries/cif_core.dic'
dictionary named 'cif_core.dic' version 2.4.1 from 2010-06-29.

Automatic conversion script
Id: cif_fix_enum 1527 2010-12-29 10:47:43Z saulius 
;
_cod_original_sg_symbol_H-M 'C c'
_cod_database_code 4062365

loop_
_symmetry_equiv_pos_as_xyz
'x, y, z'
'x, -y, z+1/2'
'x+1/2, y+1/2, z'
'x+1/2, -y+1/2, z+1/2'

loop_
_atom_site_label
_atom_site_type_symbol
_atom_site_fract_x
_atom_site_fract_y
_atom_site_fract_z
_atom_site_U_iso_or_equiv
_atom_site_adp_type
_atom_site_occupancy
_atom_site_symmetry_multiplicity
_atom_site_calc_flag
_atom_site_refinement_flags
_atom_site_disorder_assembly
_atom_site_disorder_group
Ru1 Ru 0.29335(2) 0.134758(6) 0.04013(2) 0.03522(6) Uani 1 1 d . . .
Cl1 Cl 0.19871(7) 0.16307(3) -0.14299(6) 0.0536(2) Uani 1 1 d . . .
N1 N 0.16932(19) 0.20269(7) 0.18632(18) 0.0329(5) Uani 1 1 d . . .
N2 N 0.0684(2) 0.14653(8) 0.1487(2) 0.0350(5) Uani 1 1 d . . .
C1 C 0.4109(3) 0.10182(11) 0.1643(3) 0.0499(8) Uani 1 1 d . . .
C2 C 0.3585(3) 0.07318(11) 0.0759(4) 0.0560(9) Uani 1 1 d . . .
C3 C 0.3856(3) 0.08619(12) -0.0503(3) 0.0529(8) Uani 1 1 d . . .
C4 C 0.4500(3) 0.12318(12) -0.0380(3) 0.0494(8) Uani 1 1 d . . .
C5 C 0.4628(3) 0.13350(11) 0.0953(3) 0.0481(8) Uani 1 1 d . . .
C6 C 0.4196(4) 0.0968(2) 0.3056(4) 0.0956(17) Uani 1 1 d . . .
H6A H 0.3476 0.0912 0.3355 0.143 Uiso 1 1 calc R . .
H6B H 0.4488 0.1228 0.3442 0.143 Uiso 1 1 calc R . .
H6C H 0.4681 0.0731 0.3284 0.143 Uiso 1 1 calc R . .
C29 C 0.4528(3) 0.27629(9) 0.2692(3) 0.0591(9) Uani 1 1 d . . .
H29 H 0.5191 0.2910 0.2850 0.071 Uiso 1 1 calc R . .
C7 C 0.2957(3) 0.03339(9) 0.1086(3) 0.0927(15) Uani 1 1 d R . .
H7A H 0.3449 0.0134 0.1530 0.139 Uiso 1 1 calc R . .
H7B H 0.2648 0.0203 0.0314 0.139 Uiso 1 1 calc R . .
H7C H 0.2371 0.0410 0.1622 0.139 Uiso 1 1 calc R . .
C8 C 0.3478(4) 0.06377(18) -0.1685(4) 0.0956(17) Uani 1 1 d . . .
H8A H 0.3989 0.0411 -0.1857 0.143 Uiso 1 1 calc R . .
H8B H 0.3441 0.0839 -0.2384 0.143 Uiso 1 1 calc R . .
H8C H 0.2758 0.0517 -0.1588 0.143 Uiso 1 1 calc R . .
C9 C 0.4968(4) 0.14865(18) -0.1407(4) 0.0780(13) Uani 1 1 d . . .
H9A H 0.5754 0.1442 -0.1390 0.117 Uiso 1 1 calc R . .
H9B H 0.4817 0.1787 -0.1280 0.117 Uiso 1 1 calc R . .
H9C H 0.4639 0.1396 -0.2220 0.117 Uiso 1 1 calc R . .
C10 C 0.5311(3) 0.16971(15) 0.1488(4) 0.0758(12) Uani 1 1 d . . .
H10A H 0.5042 0.1784 0.2291 0.114 Uiso 1 1 calc R . .
H10B H 0.5266 0.1936 0.0903 0.114 Uiso 1 1 calc R . .
H10C H 0.6068 0.1606 0.1615 0.114 Uiso 1 1 calc R . .
C11 C 0.1717(2) 0.16197(9) 0.1444(2) 0.0318(6) Uani 1 1 d . . .
C12 C -0.0123(3) 0.18012(10) 0.1706(3) 0.0398(6) Uani 1 1 d . . .
H12A H -0.0640 0.1710 0.2325 0.048 Uiso 1 1 calc R . .
H12B H -0.0531 0.1883 0.0917 0.048 Uiso 1 1 calc R . .
C13 C 0.0600(2) 0.21637(10) 0.2218(3) 0.0406(6) Uani 1 1 d . . .
H13A H 0.0387 0.2436 0.1818 0.049 Uiso 1 1 calc R . .
H13B H 0.0572 0.2191 0.3138 0.049 Uiso 1 1 calc R . .
C14 C 0.0364(3) 0.10242(9) 0.1405(3) 0.0412(7) Uani 1 1 d . . .
C15 C 0.0591(3) 0.07616(11) 0.2477(3) 0.0500(8) Uani 1 1 d . . .
C16 C 0.0249(4) 0.03367(12) 0.2383(4) 0.0679(11) Uani 1 1 d . . .
H16 H 0.0392 0.0152 0.3073 0.082 Uiso 1 1 calc R . .
C17 C -0.0294(4) 0.01837(13) 0.1301(5) 0.0740(12) Uani 1 1 d . . .
H17 H -0.0498 -0.0105 0.1255 0.089 Uiso 1 1 calc R . .
C18 C -0.0539(3) 0.04439(12) 0.0296(4) 0.0634(10) Uani 1 1 d . . .
H18 H -0.0927 0.0334 -0.0427 0.076 Uiso 1 1 calc R . .
C19 C -0.0221(3) 0.08757(10) 0.0322(3) 0.0474(7) Uani 1 1 d . . .
C20 C 0.1145(3) 0.09359(12) 0.3692(3) 0.0618(9) Uani 1 1 d . . .
H20 H 0.1712 0.1141 0.3454 0.074 Uiso 1 1 calc R . .
C21 C 0.0338(5) 0.11765(18) 0.4472(4) 0.0900(15) Uani 1 1 d . . .
H21A H 0.0053 0.1421 0.3995 0.135 Uiso 1 1 calc R . .
H21B H 0.0709 0.1273 0.5256 0.135 Uiso 1 1 calc R . .
H21C H -0.0262 0.0989 0.4660 0.135 Uiso 1 1 calc R . .
C22 C 0.1712(5) 0.05979(15) 0.4550(4) 0.0875(14) Uani 1 1 d . . .
H22A H 0.2119 0.0737 0.5249 0.131 Uiso 1 1 calc R . .
H22B H 0.2210 0.0432 0.4066 0.131 Uiso 1 1 calc R . .
H22C H 0.1165 0.0410 0.4878 0.131 Uiso 1 1 calc R . .
C23 C -0.0563(3) 0.11623(12) -0.0781(3) 0.0523(8) Uani 1 1 d . . .
H23 H -0.0137 0.1430 -0.0686 0.063 Uiso 1 1 calc R . .
C24 C -0.1783(3) 0.12771(14) -0.0770(4) 0.0695(11) Uani 1 1 d . . .
H24A H -0.2219 0.1019 -0.0849 0.104 Uiso 1 1 calc R . .
H24B H -0.1980 0.1466 -0.1473 0.104 Uiso 1 1 calc R . .
H24C H -0.1921 0.1419 0.0020 0.104 Uiso 1 1 calc R . .
C25 C -0.0340(4) 0.09682(15) -0.2074(3) 0.0769(12) Uani 1 1 d . . .
H25A H 0.0425 0.0887 -0.2081 0.115 Uiso 1 1 calc R . .
H25B H -0.0507 0.1177 -0.2734 0.115 Uiso 1 1 calc R . .
H25C H -0.0797 0.0718 -0.2224 0.115 Uiso 1 1 calc R . .
C26 C 0.2642(2) 0.22871(10) 0.2161(2) 0.0355(6) Uani 1 1 d . . .
C27 C 0.3163(3) 0.22676(10) 0.3388(2) 0.0430(7) Uani 1 1 d . . .
C28 C 0.4114(3) 0.25063(12) 0.3624(3) 0.0538(9) Uani 1 1 d . . .
H28 H 0.4483 0.2494 0.4428 0.065 Uiso 1 1 calc R . .
C30 C 0.3963(3) 0.27985(12) 0.1548(3) 0.0554(9) Uani 1 1 d . . .
H30 H 0.4224 0.2985 0.0938 0.066 Uiso 1 1 calc R . .
C31 C 0.3012(3) 0.25671(10) 0.1257(3) 0.0415(7) Uani 1 1 d . . .
C32 C 0.2654(3) 0.20361(13) 0.4474(3) 0.0538(9) Uani 1 1 d . . .
H32 H 0.2122 0.1824 0.4113 0.065 Uiso 1 1 calc R . .
C33 C 0.2030(4) 0.23652(17) 0.5251(3) 0.0785(13) Uani 1 1 d . . .
H33A H 0.1510 0.2519 0.4691 0.118 Uiso 1 1 calc R . .
H33B H 0.2547 0.2565 0.5654 0.118 Uiso 1 1 calc R . .
H33C H 0.1640 0.2218 0.5892 0.118 Uiso 1 1 calc R . .
C34 C 0.3483(4) 0.18054(16) 0.5368(3) 0.0811(13) Uani 1 1 d . . .
H34A H 0.3956 0.1630 0.4880 0.122 Uiso 1 1 calc R . .
H34B H 0.3097 0.1626 0.5943 0.122 Uiso 1 1 calc R . .
H34C H 0.3922 0.2014 0.5851 0.122 Uiso 1 1 calc R . .
C35 C 0.2355(3) 0.26553(12) 0.0019(3) 0.0539(9) Uani 1 1 d . . .
H35 H 0.1804 0.2426 -0.0115 0.065 Uiso 1 1 calc R . .
C36 C 0.1738(4) 0.30812(15) 0.0159(5) 0.0838(13) Uani 1 1 d . . .
H36A H 0.1307 0.3068 0.0898 0.126 Uiso 1 1 calc R . .
H36B H 0.1257 0.3130 -0.0590 0.126 Uiso 1 1 calc R . .
H36C H 0.2263 0.3313 0.0257 0.126 Uiso 1 1 calc R . .
C37 C 0.3050(4) 0.26648(17) -0.1116(4) 0.0858(16) Uani 1 1 d . . .
H37A H 0.3568 0.2899 -0.1027 0.129 Uiso 1 1 calc R . .
H37B H 0.2582 0.2704 -0.1880 0.129 Uiso 1 1 calc R . .
H37C H 0.3444 0.2398 -0.1168 0.129 Uiso 1 1 calc R . .
C38 C 0.7215(15) 0.0684(7) 0.255(2) 0.420(19) Uani 1 1 d DU . .
H38A H 0.7672 0.0719 0.1840 0.630 Uiso 1 1 calc R . .
H38B H 0.7638 0.0750 0.3331 0.630 Uiso 1 1 calc R . .
H38C H 0.6592 0.0875 0.2453 0.630 Uiso 1 1 calc R . .
C39 C 0.679(3) 0.0201(8) 0.260(3) 0.48(2) Uani 1 1 d DU . .
H39A H 0.7393 0.0016 0.2913 0.575 Uiso 1 1 calc R . .
H39B H 0.6204 0.0181 0.3186 0.575 Uiso 1 1 calc R . .
C40 C 0.636(2) 0.0047(9) 0.131(3) 0.53(3) Uani 1 1 d DU . .
H40A H 0.6851 0.0152 0.0672 0.639 Uiso 1 1 calc R . .
H40B H 0.5638 0.0171 0.1112 0.639 Uiso 1 1 calc R . .
C41 C 0.628(3) -0.0447(10) 0.119(2) 0.45(2) Uani 1 1 d DU . .
H41A H 0.5516 -0.0544 0.1117 0.545 Uiso 1 1 calc R . .
H41B H 0.6676 -0.0593 0.1893 0.545 Uiso 1 1 calc R . .
C42 C 0.685(2) -0.0501(12) -0.008(3) 0.68(4) Uani 1 1 d DU . .
H42A H 0.7631 -0.0540 0.0103 1.024 Uiso 1 1 calc R . .
H42B H 0.6725 -0.0248 -0.0595 1.024 Uiso 1 1 calc R . .
H42C H 0.6550 -0.0748 -0.0526 1.024 Uiso 1 1 calc R . .

loop_
_atom_site_aniso_label
_atom_site_aniso_U_11
_atom_site_aniso_U_22
_atom_site_aniso_U_33
_atom_site_aniso_U_23
_atom_site_aniso_U_13
_atom_site_aniso_U_12
Ru1 0.03220(10) 0.03810(11) 0.03517(8) -0.00028(13) 0.00044(7) 0.00462(15)
Cl1 0.0450(5) 0.0755(6) 0.0401(3) 0.0107(4) 0.0007(3) 0.0128(4)
N1 0.0321(12) 0.0359(13) 0.0306(9) -0.0014(9) 0.0020(9) -0.0020(10)
N2 0.0373(14) 0.0316(12) 0.0361(11) -0.0001(10) 0.0036(11) -0.0005(11)
C1 0.0429(18) 0.055(2) 0.0512(15) 0.0052(16) -0.0018(14) 0.0150(16)
C2 0.050(2) 0.0409(18) 0.077(2) -0.0007(17) 0.0020(18) 0.0117(16)
C3 0.0434(19) 0.055(2) 0.0595(17) -0.0174(16) -0.0044(15) 0.0149(16)
C4 0.0345(18) 0.065(2) 0.0491(15) -0.0012(15) 0.0019(14) 0.0172(16)
C5 0.0353(17) 0.054(2) 0.0543(16) -0.0072(15) -0.0031(14) 0.0071(15)
C6 0.082(3) 0.143(5) 0.061(2) 0.026(3) -0.006(2) 0.040(3)
C29 0.047(2) 0.056(2) 0.073(2) -0.0176(18) -0.0024(17) -0.0144(17)
C7 0.096(4) 0.041(2) 0.143(4) -0.002(2) 0.019(3) 0.006(2)
C8 0.084(3) 0.108(4) 0.093(3) -0.057(3) -0.010(3) 0.025(3)
C9 0.051(2) 0.113(4) 0.073(2) 0.026(3) 0.023(2) 0.017(2)
C10 0.049(2) 0.076(3) 0.101(3) -0.027(2) -0.010(2) -0.005(2)
C11 0.0327(15) 0.0365(15) 0.0258(10) 0.0062(10) -0.0012(10) -0.0026(12)
C12 0.0349(16) 0.0410(17) 0.0441(13) -0.0026(13) 0.0062(12) 0.0011(13)
C13 0.0338(16) 0.0430(17) 0.0451(13) -0.0052(13) 0.0043(12) 0.0027(13)
C14 0.0384(17) 0.0332(15) 0.0530(15) 0.0031(13) 0.0113(13) -0.0007(13)
C15 0.049(2) 0.0407(18) 0.0614(17) 0.0100(15) 0.0116(16) -0.0016(15)
C16 0.072(3) 0.044(2) 0.089(3) 0.0202(19) 0.014(2) -0.0027(19)
C17 0.076(3) 0.0370(19) 0.111(3) 0.000(2) 0.022(3) -0.012(2)
C18 0.065(3) 0.043(2) 0.084(2) -0.0082(19) 0.011(2) -0.0142(18)
C19 0.0422(18) 0.0402(18) 0.0607(17) -0.0061(14) 0.0105(15) -0.0070(14)
C20 0.072(3) 0.059(2) 0.0554(17) 0.0226(16) 0.0040(17) 0.000(2)
C21 0.114(4) 0.102(3) 0.0545(19) 0.013(2) 0.013(2) 0.014(3)
C22 0.099(4) 0.085(3) 0.077(2) 0.044(2) -0.002(2) 0.000(3)
C23 0.056(2) 0.0505(19) 0.0503(15) -0.0101(15) 0.0014(15) -0.0137(17)
C24 0.052(2) 0.075(3) 0.079(2) -0.001(2) -0.008(2) -0.008(2)
C25 0.098(3) 0.074(3) 0.0592(19) -0.0234(19) 0.009(2) -0.014(3)
C26 0.0332(15) 0.0392(16) 0.0339(11) -0.0079(11) 0.0005(11) -0.0019(13)
C27 0.0429(18) 0.0480(18) 0.0377(12) -0.0083(13) -0.0017(13) 0.0024(15)
C28 0.052(2) 0.058(2) 0.0490(15) -0.0172(16) -0.0117(15) -0.0010(17)
C30 0.053(2) 0.052(2) 0.0615(18) -0.0072(16) 0.0092(17) -0.0168(17)
C31 0.0408(18) 0.0423(17) 0.0419(14) -0.0041(13) 0.0071(13) -0.0055(14)
C32 0.057(2) 0.070(2) 0.0339(12) -0.0040(14) -0.0030(14) -0.0020(18)
C33 0.080(3) 0.109(4) 0.0464(17) -0.013(2) 0.0092(19) 0.002(3)
C34 0.088(3) 0.104(4) 0.0500(18) 0.022(2) -0.010(2) 0.002(3)
C35 0.063(2) 0.053(2) 0.0441(15) 0.0104(15) -0.0014(16) -0.0181(19)
C36 0.086(3) 0.071(3) 0.091(3) 0.028(2) -0.016(3) 0.005(3)
C37 0.097(4) 0.112(4) 0.0491(18) 0.010(2) 0.012(2) -0.046(3)
C38 0.253(18) 0.49(3) 0.54(3) 0.31(3) 0.25(2) 0.24(2)
C39 0.29(3) 0.60(6) 0.56(5) 0.18(4) 0.07(3) 0.06(4)
C40 0.20(3) 0.62(6) 0.78(7) -0.20(5) 0.10(4) 0.12(3)
C41 0.39(3) 0.69(6) 0.29(2) 0.00(3) 0.14(2) -0.05(4)
C42 0.45(5) 0.86(8) 0.70(6) -0.07(6) -0.24(5) -0.18(5)

loop_
_geom_bond_atom_site_label_1
_geom_bond_atom_site_label_2
_geom_bond_distance
_geom_bond_site_symmetry_2
_geom_bond_publ_flag
Ru1 C11 2.087(3) . ?
Ru1 C2 2.113(3) . ?
Ru1 C5 2.119(3) . ?
Ru1 C1 2.152(3) . ?
Ru1 C3 2.153(3) . ?
Ru1 C4 2.162(3) . ?
Ru1 Cl1 2.3686(8) . ?
N1 C11 1.352(4) . ?
N1 C26 1.437(4) . ?
N1 C13 1.474(4) . ?
N2 C11 1.355(4) . ?
N2 C14 1.438(4) . ?
N2 C12 1.470(4) . ?
C1 C5 1.406(5) . ?
C1 C2 1.421(5) . ?
C1 C6 1.501(5) . ?
C2 C3 1.453(5) . ?
C2 C7 1.516(5) . ?
C3 C4 1.403(5) . ?
C3 C8 1.485(5) . ?
C4 C5 1.446(4) . ?
C4 C9 1.491(5) . ?
C5 C10 1.500(5) . ?
C29 C30 1.361(5) . ?
C29 C28 1.391(5) . ?
C12 C13 1.519(4) . ?
C14 C19 1.394(4) . ?
C14 C15 1.415(4) . ?
C15 C16 1.397(5) . ?
C15 C20 1.518(5) . ?
C16 C17 1.375(6) . ?
C17 C18 1.360(6) . ?
C18 C19 1.408(5) . ?
C19 C23 1.512(5) . ?
C20 C21 1.523(6) . ?
C20 C22 1.533(5) . ?
C23 C25 1.537(5) . ?
C23 C24 1.535(6) . ?
C26 C31 1.394(4) . ?
C26 C27 1.413(4) . ?
C27 C28 1.392(5) . ?
C27 C32 1.524(5) . ?
C30 C31 1.389(5) . ?
C31 C35 1.520(4) . ?
C32 C34 1.526(5) . ?
C32 C33 1.549(6) . ?
C35 C37 1.513(5) . ?
C35 C36 1.544(6) . ?
C38 C39 1.602(18) . ?
C39 C40 1.511(19) . ?
C40 C41 1.555(19) . ?
C41 C42 1.555(19) . ?
